data_1100350
loop_
_publ_author_name
'Buth, Silke'
'Harms, Klaus'
'Dehnicke, Kurt'

_publ_section_title
;
 Synthese und Kristallstruktur des Nitrido-Oxalato-Osmats
 PPh~4~{Na(15-Krone-5)[OsNCl~3~(C~2~O~4~)]}
;
_journal_coden_ASTM ZAACAB
_journal_issue 8
_journal_name_full
;
 Zeitschrift fuer Anorganische und Allgemeine Chemie
;
_journal_page_first 1409
_journal_page_last 1413
_journal_paper_doi 10.1002/zaac.19936190815
_journal_volume 619
_journal_year 1993
_chemical_formula_sum 'C36 H40 Cl3 N Na O9 Os P'
_space_group_IT_number 14
_symmetry_cell_setting monoclinic
_symmetry_space_group_name_Hall '-P 2ybc'
_symmetry_space_group_name_H-M 'P 1 21/c 1'
_cell_angle_alpha 90
_cell_angle_beta 99.39(2)
_cell_angle_gamma 90
_cell_formula_units_Z 4
_cell_length_a 19.314(3)
_cell_length_b 11.787(3)
_cell_length_c 17.641(4)
_cod_original_sg_symbol_H-M 'P 21/c'
_cod_original_formula_sum 'C36 H40 Cl3 N1 Na1 O9 Os1 P1'
_cod_database_code 1100350

loop_
_symmetry_equiv_pos_site_id
_symmetry_equiv_pos_as_xyz
1 x,y,z
2 -x,1/2+y,1/2-z
3 -x,-y,-z
4 x,-1/2-y,-1/2+z

loop_
_atom_site_label
_atom_site_type_symbol
_atom_site_fract_x
_atom_site_fract_y
_atom_site_fract_z
Os1 Os 0.2542(1) 1.0106(1) 0.7995(1)
Cl1 Cl 0.3103(1) 0.8355(2) 0.7857(1)
Cl2 Cl 0.3608(1) 1.0929(2) 0.8526(1)
Cl3 Cl 0.1958(1) 1.1676(2) 0.8428(1)
N1 N 0.2483(3) 1.0518(5) 0.7103(3)
O1 O 0.1607(2) 0.9251(4) 0.7814(3)
O2 O 0.2457(2) 0.9419(4) 0.9130(3)
O3 O 0.0834(3) 0.8295(5) 0.8359(3)
O4 O 0.1698(3) 0.8545(5) 0.9752(3)
C1 C 0.1393(3) 0.8796(7) 0.8397(4)
C2 C 0.1884(3) 0.8912(6) 0.9173(4)
P1 P 0.4087(1) 0.3330(2) 1.0569(1)
C3 C 0.3566(3) 0.2302(5) 1.0984(3)
C4 C 0.3426(3) 0.2431(6) 1.1730(4)
C5 C 0.3014(3) 0.1661(6) 1.2030(4)
C6 C 0.2747(3) 0.0741(6) 1.1596(4)
C7 C 0.2879(3) 0.0591(6) 1.0858(4)
C8 C 0.3282(3) 0.1364(6) 1.0544(4)
C9 C 0.4611(3) 0.4112(5) 1.1330(3)
C10 C 0.4294(3) 0.4855(5) 1.1783(3)
C11 C 0.4688(3) 0.5394(6) 1.2400(3)
C12 C 0.5407(3) 0.5171(6) 1.2580(3)
C13 C 0.5725(3) 0.4436(6) 1.2142(4)
C14 C 0.5336(3) 0.3910(6) 1.1522(4)
C15 C 0.3537(3) 0.4296(6) 0.9945(4)
C16 C 0.3625(4) 0.5461(6) 0.9999(4)
C17 C 0.3199(4) 0.6172(7) 0.9496(5)
C18 C 0.2680(4) 0.5708(6) 0.8947(5)
C19 C 0.2602(4) 0.4550(6) 0.8886(4)
C20 C 0.3020(3) 0.3839(6) 0.9388(4)
C21 C 0.4658(3) 0.2573(5) 1.0032(3)
C22 C 0.4731(3) 0.2923(5) 0.9291(3)
C23 C 0.5212(3) 0.2364(6) 0.8920(4)
C24 C 0.5638(4) 0.1521(6) 0.9285(4)
C25 C 0.5562(3) 0.1186(6) 1.0017(4)
C26 C 0.5067(3) 0.1695(6) 1.0385(4)
Na1 Na 0.0603(1) 0.7509(3) 0.9543(2)
O5 O -0.0140(4) 0.6110(8) 0.8780(5)
O6 O 0.1161(3) 0.5612(5) 0.9597(3)
O7 O 0.1001(3) 0.6828(6) 1.0853(3)
O8 O 0.0079(4) 0.8538(6) 1.0505(4)
O9 O -0.0663(4) 0.8205(11) 0.9107(6)
C27 C 0.0320(5) 0.5346(11) 0.8467(6)
C28 C 0.0751(5) 0.4784(8) 0.9157(6)
C29 C 0.1509(4) 0.5304(8) 1.0346(4)
C30 C 0.1654(4) 0.6343(9) 1.0821(5)
C31 C 0.1046(5) 0.7792(8) 1.1359(5)
C32 C 0.0330(6) 0.8295(10) 1.1271(6)
C33 C -0.0584(8) 0.9039(20) 1.0489(12)
C34? C -0.0658(7) 0.8594(24) 1.0247(14)
C35 C -0.0928(14) 0.8533(29) 0.9765(12)
C36? C -0.0846(17) 0.9157(18) 0.9496(12)
C37 C -0.0958(8) 0.7353(12) 0.8621(9)
C38 C -0.0620(6) 0.6610(15) 0.8198(6)
H1 H 0.36300 0.30560 1.20380
H2 H 0.29040 0.17710 1.25370
H3 H 0.24730 0.01890 1.18160
H4 H 0.26840 -0.00490 1.05600
H5 H 0.33750 0.12730 1.00290
H6 H 0.37980 0.49830 1.16610
H7 H 0.44700 0.59220 1.27010
H8 H 0.56810 0.55360 1.30150
H9 H 0.62190 0.42860 1.22720
H10 H 0.55570 0.34050 1.12070
H11 H 0.39820 0.57710 1.03850
H12 H 0.32650 0.69780 0.95260
H13 H 0.23750 0.62010 0.86110
H14 H 0.22520 0.42440 0.84890
H15 H 0.29530 0.30320 0.93550
H16 H 0.44480 0.35280 0.90430
H17 H 0.52540 0.25730 0.84030
H18 H 0.59840 0.11680 0.90280
H19 H 0.58560 0.05960 1.02690
H20 H 0.50050 0.14480 1.08880
H21 H 0.06310 0.57490 0.81890
H22 H 0.00570 0.48030 0.81310
H23 H 0.04360 0.44580 0.94640
H24 H 0.10510 0.41970 0.90150
H25 H 0.19370 0.49060 1.03110
H26 H 0.12140 0.48150 1.05890
H27 H 0.18990 0.61770 1.13270
H28 H 0.19340 0.68530 1.05720
H29 H 0.13590 0.83490 1.12050
H30 H 0.12160 0.75740 1.18800
H31 H 0.00300 0.77510 1.14600
H32 H 0.03300 0.89760 1.15690
H33 H -0.05760 0.98520 1.04670
H34 H -0.07820 0.87960 1.09260
H35? H -0.08650 0.89660 1.06390
H36? H -0.08300 0.78290 1.02110
H37 H -0.11290 0.78380 0.99130
H38 H -0.13170 0.90260 0.95880
H39? H -0.13470 0.92300 0.93840
H40? H -0.06210 0.98710 0.94370
H41 H -0.12460 0.77750 0.82240
H42 H -0.12710 0.69200 0.88790
H43 H -0.09250 0.60370 0.79420
H44 H -0.03860 0.69820 0.78270

loop_
_atom_type_symbol
_atom_type_radius_bond
C 0.68
H 0.23
Cl 0.99
N 0.68
Na 1.51
O 0.68
Os 1.34
P 1.05
